data_4326929
loop_
_publ_author_name
'Weiyin Yi'
'Jie Zhang'
'Meng Li'
'Zhenxia Chen'
'Xigeng Zhou'

_publ_section_title
;
 Synthesis, Structures, and Reactivity of Yttrium Alkyl and Alkynyl
 Complexes with Mixed TpMe2/Cp Ligands
;
_journal_name_full 'Inorganic Chemistry'
_journal_page_first 11813
_journal_page_last 11824
_journal_paper_doi 10.1021/ic2019499
_journal_volume 50
_journal_year 2011
_chemical_formula_sum 'C31 H42 B N6 O Y'
_chemical_formula_weight 614.43
_chemical_name_systematic
; 
 ? 
;
_space_group_IT_number 14
_symmetry_cell_setting monoclinic
_symmetry_space_group_name_Hall '-P 2ybc'
_symmetry_space_group_name_H-M 'P 1 21/c 1'
_atom_sites_solution_hydrogens geom
_atom_sites_solution_primary direct
_atom_sites_solution_secondary difmap
_audit_creation_method SHELXL-97
_cell_angle_alpha 90.00
_cell_angle_beta 118.184(2)
_cell_angle_gamma 90.00
_cell_formula_units_Z 4
_cell_length_a 18.215(2)
_cell_length_b 10.7667(13)
_cell_length_c 17.888(2)
_cell_measurement_reflns_used 3439
_cell_measurement_temperature 293(2)
_cell_measurement_theta_max 21.85
_cell_measurement_theta_min 2.28
_cell_volume 3092.2(6)
_computing_cell_refinement 'Bruker SMART'
_computing_data_collection 'Bruker SMART'
_computing_data_reduction 'Bruker SAINT'
_computing_molecular_graphics 'Bruker SHELXTL'
_computing_publication_material 'Bruker SHELXTL'
_computing_structure_refinement 'SHELXL-97 (Sheldrick, 1997)'
_computing_structure_solution 'SHELXS-97 (Sheldrick, 1990)'
_diffrn_ambient_temperature 293(2)
_diffrn_measured_fraction_theta_full 0.999
_diffrn_measured_fraction_theta_max 0.999
_diffrn_measurement_device_type 'CCD area detector'
_diffrn_measurement_method 'phi and omega scans'
_diffrn_radiation_monochromator graphite
_diffrn_radiation_source 'fine-focus sealed tube'
_diffrn_radiation_type MoK\a
_diffrn_radiation_wavelength 0.71073
_diffrn_reflns_av_R_equivalents 0.0395
_diffrn_reflns_av_sigmaI/netI 0.0516
_diffrn_reflns_limit_h_max 18
_diffrn_reflns_limit_h_min -21
_diffrn_reflns_limit_k_max 11
_diffrn_reflns_limit_k_min -12
_diffrn_reflns_limit_l_max 20
_diffrn_reflns_limit_l_min -21
_diffrn_reflns_number 12568
_diffrn_reflns_theta_full 25.00
_diffrn_reflns_theta_max 25.00
_diffrn_reflns_theta_min 1.27
_exptl_absorpt_coefficient_mu 1.920
_exptl_absorpt_correction_T_max 0.7617
_exptl_absorpt_correction_T_min 0.6454
_exptl_absorpt_correction_type multi-scan
_exptl_absorpt_process_details sadabs
_exptl_crystal_colour colourless
_exptl_crystal_density_diffrn 1.320
_exptl_crystal_description block
_exptl_crystal_F_000 1288
_exptl_crystal_size_max 0.25
_exptl_crystal_size_mid 0.20
_exptl_crystal_size_min 0.15
_refine_diff_density_max 0.421
_refine_diff_density_min -0.328
_refine_diff_density_rms 0.058
_refine_ls_extinction_method none
_refine_ls_goodness_of_fit_ref 1.037
_refine_ls_hydrogen_treatment mixed
_refine_ls_matrix_type full
_refine_ls_number_parameters 364
_refine_ls_number_reflns 5445
_refine_ls_number_restraints 0
_refine_ls_restrained_S_all 1.037
_refine_ls_R_factor_all 0.0716
_refine_ls_R_factor_gt 0.0434
_refine_ls_shift/su_max 0.001
_refine_ls_shift/su_mean 0.000
_refine_ls_structure_factor_coef Fsqd
_refine_ls_weighting_details 'calc w=1/[\s^2^(Fo^2^)+(0.0647P)^2^+0.9215P] where P=(Fo^2^+2Fc^2^)/3'
_refine_ls_weighting_scheme calc
_refine_ls_wR_factor_gt 0.1106
_refine_ls_wR_factor_ref 0.1252
_reflns_number_gt 3867
_reflns_number_total 5445
_reflns_threshold_expression >2sigma(I)
_cod_data_source_file ic2019499_si_002_01.cif
_cod_data_source_block 100518ywy1
_cod_original_cell_volume 3092.1(7)
_cod_database_code 4326929

loop_
_symmetry_equiv_pos_as_xyz
'x, y, z'
'-x, y+1/2, -z+1/2'
'-x, -y, -z'
'x, -y-1/2, z-1/2'

loop_
_atom_site_label
_atom_site_type_symbol
_atom_site_fract_x
_atom_site_fract_y
_atom_site_fract_z
_atom_site_U_iso_or_equiv
_atom_site_adp_type
_atom_site_occupancy
_atom_site_symmetry_multiplicity
_atom_site_calc_flag
_atom_site_refinement_flags
Y1 Y 0.73334(2) 0.88922(3) 0.39530(2) 0.04155(14) Uani 1 1 d .
N1 N 0.6829(2) 1.0549(3) 0.4624(2) 0.0590(9) Uani 1 1 d .
N2 N 0.7416(2) 1.1364(3) 0.5178(2) 0.0513(8) Uani 1 1 d .
N3 N 0.8528(2) 1.0287(3) 0.4325(2) 0.0502(8) Uani 1 1 d .
N4 N 0.8679(2) 1.1193(3) 0.4927(2) 0.0472(8) Uani 1 1 d .
N5 N 0.82569(18) 0.8715(3) 0.55336(19) 0.0434(7) Uani 1 1 d .
N6 N 0.85337(19) 0.9798(3) 0.59988(19) 0.0449(7) Uani 1 1 d .
O1 O 0.64468(16) 0.7642(2) 0.43225(16) 0.0550(7) Uani 1 1 d .
B1 B 0.8352(3) 1.1100(4) 0.5576(3) 0.0503(11) Uani 1 1 d .
H1 H 0.868(2) 1.173(4) 0.609(3) 0.060 Uiso 1 1 d .
C1 C 0.6228(3) 1.0302(5) 0.2667(3) 0.0738(14) Uani 1 1 d .
H1A H 0.5990 1.1086 0.2732 0.089 Uiso 1 1 calc R
C2 C 0.6919(3) 1.0193(5) 0.2521(3) 0.0735(14) Uani 1 1 d .
H2A H 0.7237 1.0886 0.2463 0.088 Uiso 1 1 calc R
C3 C 0.6962(3) 0.8962(5) 0.2306(3) 0.0741(14) Uani 1 1 d .
H3A H 0.7320 0.8651 0.2076 0.089 Uiso 1 1 calc R
C4 C 0.6299(3) 0.8299(5) 0.2317(3) 0.0721(13) Uani 1 1 d .
H4A H 0.6124 0.7456 0.2097 0.087 Uiso 1 1 calc R
C5 C 0.5840(3) 0.9131(5) 0.2534(3) 0.0745(14) Uani 1 1 d .
H5A H 0.5294 0.8966 0.2495 0.089 Uiso 1 1 calc R
C6 C 0.8103(2) 0.6986(3) 0.3873(3) 0.0464(9) Uani 1 1 d .
H6A H 0.8486 0.7263 0.3672 0.056 Uiso 1 1 calc R
H6B H 0.8443 0.6703 0.4452 0.056 Uiso 1 1 calc R
C7 C 0.7672(3) 0.5865(4) 0.3362(3) 0.0685(13) Uani 1 1 d .
C8 C 0.7406(3) 0.5746(5) 0.2487(3) 0.0798(15) Uani 1 1 d .
H8A H 0.7502 0.6391 0.2198 0.096 Uiso 1 1 calc R
C9 C 0.7002(4) 0.4677(5) 0.2049(4) 0.0872(16) Uani 1 1 d .
H9A H 0.6841 0.4634 0.1473 0.105 Uiso 1 1 calc R
C10 C 0.6833(4) 0.3711(5) 0.2409(4) 0.102(2) Uani 1 1 d .
H10A H 0.6533 0.3032 0.2089 0.123 Uiso 1 1 calc R
C11 C 0.7121(5) 0.3755(5) 0.3276(4) 0.115(2) Uani 1 1 d .
H11A H 0.7044 0.3077 0.3553 0.138 Uiso 1 1 calc R
C12 C 0.7522(4) 0.4804(5) 0.3732(4) 0.0999(19) Uani 1 1 d .
H12A H 0.7702 0.4810 0.4313 0.120 Uiso 1 1 calc R
C13 C 0.7039(3) 1.2318(4) 0.5350(3) 0.0653(12) Uani 1 1 d .
C14 C 0.6203(4) 1.2136(4) 0.4902(4) 0.0796(15) Uani 1 1 d .
H14A H 0.5791 1.2657 0.4892 0.095 Uiso 1 1 calc R
C15 C 0.6080(3) 1.1029(4) 0.4465(3) 0.0698(13) Uani 1 1 d .
C16 C 0.7508(4) 1.3341(5) 0.5955(4) 0.100(2) Uani 1 1 d .
H16A H 0.7121 1.3922 0.5980 0.150 Uiso 1 1 calc R
H16B H 0.7854 1.3758 0.5763 0.150 Uiso 1 1 calc R
H16C H 0.7849 1.2998 0.6508 0.150 Uiso 1 1 calc R
C17 C 0.5276(3) 1.0418(6) 0.3908(4) 0.104(2) Uani 1 1 d .
H17A H 0.5377 0.9666 0.3682 0.156 Uiso 1 1 calc R
H17B H 0.4938 1.0967 0.3450 0.156 Uiso 1 1 calc R
H17C H 0.4993 1.0226 0.4229 0.156 Uiso 1 1 calc R
C18 C 0.9236(3) 1.2029(4) 0.4922(3) 0.0572(11) Uani 1 1 d .
C19 C 0.9460(3) 1.1650(4) 0.4322(3) 0.0658(12) Uani 1 1 d .
H19A H 0.9836 1.2038 0.4185 0.079 Uiso 1 1 calc R
C20 C 0.9016(3) 1.0582(4) 0.3966(3) 0.0564(10) Uani 1 1 d .
C21 C 0.9518(3) 1.3168(4) 0.5477(3) 0.0786(14) Uani 1 1 d .
H21A H 0.9255 1.3189 0.5832 0.118 Uiso 1 1 calc R
H21B H 0.9368 1.3898 0.5128 0.118 Uiso 1 1 calc R
H21C H 1.0112 1.3142 0.5825 0.118 Uiso 1 1 calc R
C22 C 0.9065(3) 0.9818(5) 0.3302(3) 0.0761(14) Uani 1 1 d .
H22A H 0.8695 0.9121 0.3167 0.114 Uiso 1 1 calc R
H22B H 0.9625 0.9524 0.3506 0.114 Uiso 1 1 calc R
H22C H 0.8907 1.0312 0.2802 0.114 Uiso 1 1 calc R
C23 C 0.8962(2) 0.9532(4) 0.6835(2) 0.0495(10) Uani 1 1 d .
C24 C 0.8976(2) 0.8274(4) 0.6915(2) 0.0524(10) Uani 1 1 d .
H24A H 0.9232 0.7824 0.7418 0.063 Uiso 1 1 calc R
C25 C 0.8538(2) 0.7794(3) 0.6107(2) 0.0469(9) Uani 1 1 d .
C26 C 0.9308(3) 1.0492(4) 0.7524(3) 0.0709(13) Uani 1 1 d .
H26A H 0.9211 1.1305 0.7275 0.106 Uiso 1 1 calc R
H26B H 0.9896 1.0364 0.7866 0.106 Uiso 1 1 calc R
H26C H 0.9039 1.0423 0.7872 0.106 Uiso 1 1 calc R
C27 C 0.8367(3) 0.6456(4) 0.5862(3) 0.0698(13) Uani 1 1 d .
H27A H 0.8050 0.6389 0.5256 0.105 Uiso 1 1 calc R
H27B H 0.8056 0.6100 0.6118 0.105 Uiso 1 1 calc R
H27C H 0.8885 0.6019 0.6055 0.105 Uiso 1 1 calc R
C28 C 0.5915(3) 0.6653(5) 0.3782(3) 0.0768(14) Uani 1 1 d .
H28A H 0.6210 0.6159 0.3557 0.092 Uiso 1 1 calc R
H28B H 0.5419 0.6996 0.3313 0.092 Uiso 1 1 calc R
C29 C 0.5693(5) 0.5891(6) 0.4331(4) 0.130(3) Uani 1 1 d .
H29A H 0.5120 0.5615 0.4019 0.156 Uiso 1 1 calc R
H29B H 0.6051 0.5166 0.4532 0.156 Uiso 1 1 calc R
C30 C 0.5802(5) 0.6647(8) 0.5018(5) 0.136(3) Uani 1 1 d .
H30A H 0.6052 0.6168 0.5539 0.163 Uiso 1 1 calc R
H30B H 0.5266 0.6951 0.4932 0.163 Uiso 1 1 calc R
C31 C 0.6344(3) 0.7697(5) 0.5083(3) 0.0702(13) Uani 1 1 d .
H31A H 0.6088 0.8476 0.5106 0.084 Uiso 1 1 calc R
H31B H 0.6878 0.7623 0.5588 0.084 Uiso 1 1 calc R

loop_
_atom_site_aniso_label
_atom_site_aniso_U_11
_atom_site_aniso_U_22
_atom_site_aniso_U_33
_atom_site_aniso_U_23
_atom_site_aniso_U_13
_atom_site_aniso_U_12
Y1 0.0458(2) 0.0404(2) 0.0316(2) -0.00040(17) 0.01269(15) -0.00077(18)
N1 0.056(2) 0.056(2) 0.056(2) -0.0009(18) 0.0185(18) 0.0128(18)
N2 0.070(2) 0.0399(18) 0.047(2) -0.0023(15) 0.0298(18) 0.0059(16)
N3 0.055(2) 0.0488(19) 0.0426(19) -0.0044(16) 0.0196(16) -0.0051(16)
N4 0.0521(19) 0.0444(18) 0.0398(18) -0.0033(15) 0.0173(15) -0.0061(16)
N5 0.0468(18) 0.0399(18) 0.0346(17) -0.0032(14) 0.0119(14) -0.0006(14)
N6 0.0489(18) 0.0446(18) 0.0315(17) -0.0020(14) 0.0112(15) -0.0037(15)
O1 0.0567(16) 0.0620(17) 0.0412(15) -0.0044(14) 0.0188(13) -0.0094(14)
B1 0.063(3) 0.039(2) 0.041(2) -0.005(2) 0.019(2) -0.003(2)
C1 0.073(3) 0.066(3) 0.051(3) 0.022(2) 0.004(2) 0.006(3)
C2 0.087(4) 0.080(4) 0.039(3) 0.014(2) 0.018(2) -0.014(3)
C3 0.090(4) 0.092(4) 0.034(2) -0.005(3) 0.023(2) -0.019(3)
C4 0.082(3) 0.079(3) 0.032(2) -0.006(2) 0.008(2) -0.022(3)
C5 0.056(3) 0.090(4) 0.046(3) 0.016(3) -0.002(2) -0.002(3)
C6 0.060(2) 0.034(2) 0.056(2) -0.0083(18) 0.036(2) 0.0009(18)
C7 0.081(3) 0.063(3) 0.069(3) 0.002(2) 0.041(3) 0.012(2)
C8 0.106(4) 0.076(3) 0.073(4) -0.008(3) 0.056(3) -0.004(3)
C9 0.121(5) 0.069(3) 0.075(4) -0.022(3) 0.049(4) 0.004(3)
C10 0.146(6) 0.048(3) 0.098(5) -0.015(3) 0.044(4) -0.006(3)
C11 0.202(7) 0.049(3) 0.088(5) -0.008(3) 0.064(5) -0.017(4)
C12 0.164(6) 0.066(3) 0.073(4) 0.001(3) 0.059(4) 0.000(4)
C13 0.100(4) 0.045(2) 0.067(3) 0.006(2) 0.053(3) 0.017(3)
C14 0.099(4) 0.062(3) 0.098(4) 0.014(3) 0.064(4) 0.034(3)
C15 0.059(3) 0.067(3) 0.081(3) 0.014(3) 0.031(3) 0.025(3)
C16 0.150(6) 0.054(3) 0.115(5) -0.021(3) 0.078(5) 0.007(3)
C17 0.063(3) 0.114(5) 0.122(5) -0.001(4) 0.033(4) 0.021(3)
C18 0.054(2) 0.052(2) 0.055(3) -0.001(2) 0.018(2) -0.012(2)
C19 0.062(3) 0.069(3) 0.067(3) 0.005(3) 0.032(3) -0.014(2)
C20 0.056(3) 0.062(3) 0.054(3) -0.001(2) 0.028(2) -0.007(2)
C21 0.086(3) 0.064(3) 0.084(4) -0.016(3) 0.039(3) -0.027(3)
C22 0.086(4) 0.084(3) 0.081(4) -0.012(3) 0.058(3) -0.012(3)
C23 0.046(2) 0.064(3) 0.033(2) -0.0044(19) 0.0149(18) -0.006(2)
C24 0.053(2) 0.056(3) 0.036(2) 0.006(2) 0.0109(19) 0.003(2)
C25 0.047(2) 0.045(2) 0.041(2) 0.0055(18) 0.0151(18) 0.0022(18)
C26 0.086(3) 0.073(3) 0.041(3) -0.008(2) 0.020(2) -0.015(3)
C27 0.090(3) 0.047(3) 0.054(3) 0.008(2) 0.019(3) 0.004(2)
C28 0.084(3) 0.078(3) 0.061(3) -0.011(3) 0.027(3) -0.030(3)
C29 0.148(6) 0.147(6) 0.069(4) 0.007(4) 0.028(4) -0.087(5)
C30 0.130(6) 0.210(8) 0.095(5) -0.038(5) 0.075(5) -0.088(6)
C31 0.080(3) 0.089(3) 0.051(3) -0.005(3) 0.040(3) -0.007(3)

loop_
_atom_type_symbol
_atom_type_description
_atom_type_scat_dispersion_real
_atom_type_scat_dispersion_imag
_atom_type_scat_source
C C 0.0033 0.0016 'International Tables Vol C Tables 4.2.6.8 and 6.1.1.4'
H H 0.0000 0.0000 'International Tables Vol C Tables 4.2.6.8 and 6.1.1.4'
B B 0.0013 0.0007 'International Tables Vol C Tables 4.2.6.8 and 6.1.1.4'
N N 0.0061 0.0033 'International Tables Vol C Tables 4.2.6.8 and 6.1.1.4'
Y Y -2.7962 3.5667 'International Tables Vol C Tables 4.2.6.8 and 6.1.1.4'
O O 0.0106 0.0060 'International Tables Vol C Tables 4.2.6.8 and 6.1.1.4'

loop_
_geom_angle_atom_site_label_1
_geom_angle_atom_site_label_2
_geom_angle_atom_site_label_3
_geom_angle
O1 Y1 N3 152.02(10)
O1 Y1 N5 80.20(9)
N3 Y1 N5 72.96(10)
O1 Y1 C6 91.35(10)
N3 Y1 C6 93.86(11)
N5 Y1 C6 84.72(11)
O1 Y1 N1 79.92(11)
N3 Y1 N1 85.15(11)
N5 Y1 N1 73.93(10)
C6 Y1 N1 157.98(12)
O1 Y1 C3 117.31(13)
N3 Y1 C3 90.67(13)
N5 Y1 C3 156.55(14)
C6 Y1 C3 79.65(15)
N1 Y1 C3 122.32(14)
O1 Y1 C2 128.64(13)
N3 Y1 C2 75.83(13)
N5 Y1 C2 147.49(13)
C6 Y1 C2 106.39(15)
N1 Y1 C2 94.72(15)
C3 Y1 C2 29.94(14)
O1 Y1 C1 102.70(13)
N3 Y1 C1 95.50(13)
N5 Y1 C1 146.30(14)
C6 Y1 C1 128.29(15)
N1 Y1 C1 73.61(14)
C3 Y1 C1 49.56(17)
C2 Y1 C1 30.23(15)
O1 Y1 C4 87.16(12)
N3 Y1 C4 120.77(13)
N5 Y1 C4 161.76(13)
C6 Y1 C4 82.46(15)
N1 Y1 C4 116.89(15)
C3 Y1 C4 30.32(14)
C2 Y1 C4 49.84(15)
C1 Y1 C4 49.62(16)
O1 Y1 C5 78.78(13)
N3 Y1 C5 124.15(13)
N5 Y1 C5 153.81(14)
C6 Y1 C5 111.17(15)
N1 Y1 C5 87.11(15)
C3 Y1 C5 49.63(17)
C2 Y1 C5 49.86(15)
C1 Y1 C5 30.17(14)
C4 Y1 C5 29.88(15)
C15 N1 N2 105.7(3)
C15 N1 Y1 135.8(3)
N2 N1 Y1 117.0(2)
C13 N2 N1 110.1(4)
C13 N2 B1 127.5(4)
N1 N2 B1 122.2(3)
C20 N3 N4 105.7(3)
C20 N3 Y1 135.0(3)
N4 N3 Y1 117.8(2)
C18 N4 N3 109.6(3)
C18 N4 B1 127.2(3)
N3 N4 B1 122.6(3)
C25 N5 N6 105.3(3)
C25 N5 Y1 136.4(2)
N6 N5 Y1 118.1(2)
C23 N6 N5 110.1(3)
C23 N6 B1 127.6(3)
N5 N6 B1 122.4(3)
C28 O1 C31 108.0(3)
C28 O1 Y1 123.1(2)
C31 O1 Y1 128.9(2)
N2 B1 N4 112.3(3)
N2 B1 N6 109.1(3)
N4 B1 N6 110.9(3)
N2 B1 H1 109(2)
N4 B1 H1 111(2)
N6 B1 H1 104(2)
C2 C1 C5 108.3(5)
C2 C1 Y1 74.8(3)
C5 C1 Y1 75.7(2)
C2 C1 H1A 125.3
C5 C1 H1A 125.3
Y1 C1 H1A 125.3
C3 C2 C1 107.7(5)
C3 C2 Y1 75.0(3)
C1 C2 Y1 74.9(3)
C3 C2 H2A 125.6
C1 C2 H2A 125.6
Y1 C2 H2A 125.6
C2 C3 C4 108.5(5)
C2 C3 Y1 75.1(3)
C4 C3 Y1 75.2(2)
C2 C3 H3A 125.2
C4 C3 H3A 125.2
Y1 C3 H3A 125.2
C5 C4 C3 107.9(5)
C5 C4 Y1 75.6(3)
C3 C4 Y1 74.4(2)
C5 C4 H4A 125.5
C3 C4 H4A 125.5
Y1 C4 H4A 125.5
C4 C5 C1 107.7(5)
C4 C5 Y1 74.5(2)
C1 C5 Y1 74.1(2)
C4 C5 H5A 125.7
C1 C5 H5A 125.7
Y1 C5 H5A 125.7
C7 C6 Y1 123.0(3)
C7 C6 H6A 106.6
Y1 C6 H6A 106.6
C7 C6 H6B 106.6
Y1 C6 H6B 106.6
H6A C6 H6B 106.5
C8 C7 C12 114.0(5)
C8 C7 C6 123.9(4)
C12 C7 C6 122.0(5)
C9 C8 C7 120.9(5)
C9 C8 H8A 119.5
C7 C8 H8A 119.5
C10 C9 C8 123.6(5)
C10 C9 H9A 118.2
C8 C9 H9A 118.2
C9 C10 C11 117.6(5)
C9 C10 H10A 121.2
C11 C10 H10A 121.2
C12 C11 C10 120.3(5)
C12 C11 H11A 119.9
C10 C11 H11A 119.9
C11 C12 C7 123.4(6)
C11 C12 H12A 118.3
C7 C12 H12A 118.3
N2 C13 C14 107.7(4)
N2 C13 C16 123.2(5)
C14 C13 C16 129.0(4)
C13 C14 C15 107.1(4)
C13 C14 H14A 126.4
C15 C14 H14A 126.4
N1 C15 C14 109.3(4)
N1 C15 C17 123.3(4)
C14 C15 C17 127.4(5)
C13 C16 H16A 109.5
C13 C16 H16B 109.5
H16A C16 H16B 109.5
C13 C16 H16C 109.5
H16A C16 H16C 109.5
H16B C16 H16C 109.5
C15 C17 H17A 109.5
C15 C17 H17B 109.5
H17A C17 H17B 109.5
C15 C17 H17C 109.5
H17A C17 H17C 109.5
H17B C17 H17C 109.5
N4 C18 C19 107.8(4)
N4 C18 C21 123.9(4)
C19 C18 C21 128.4(4)
C20 C19 C18 106.5(4)
C20 C19 H19A 126.8
C18 C19 H19A 126.8
N3 C20 C19 110.4(4)
N3 C20 C22 123.4(4)
C19 C20 C22 126.2(4)
C18 C21 H21A 109.5
C18 C21 H21B 109.5
H21A C21 H21B 109.5
C18 C21 H21C 109.5
H21A C21 H21C 109.5
H21B C21 H21C 109.5
C20 C22 H22A 109.5
C20 C22 H22B 109.5
H22A C22 H22B 109.5
C20 C22 H22C 109.5
H22A C22 H22C 109.5
H22B C22 H22C 109.5
N6 C23 C24 107.4(3)
N6 C23 C26 124.2(4)
C24 C23 C26 128.3(4)
C23 C24 C25 106.8(4)
C23 C24 H24A 126.6
C25 C24 H24A 126.6
N5 C25 C24 110.3(3)
N5 C25 C27 122.5(3)
C24 C25 C27 127.2(4)
C23 C26 H26A 109.5
C23 C26 H26B 109.5
H26A C26 H26B 109.5
C23 C26 H26C 109.5
H26A C26 H26C 109.5
H26B C26 H26C 109.5
C25 C27 H27A 109.5
C25 C27 H27B 109.5
H27A C27 H27B 109.5
C25 C27 H27C 109.5
H27A C27 H27C 109.5
H27B C27 H27C 109.5
O1 C28 C29 105.7(4)
O1 C28 H28A 110.6
C29 C28 H28A 110.6
O1 C28 H28B 110.6
C29 C28 H28B 110.6
H28A C28 H28B 108.7
C30 C29 C28 106.8(5)
C30 C29 H29A 110.4
C28 C29 H29A 110.4
C30 C29 H29B 110.4
C28 C29 H29B 110.4
H29A C29 H29B 108.6
C29 C30 C31 108.9(5)
C29 C30 H30A 109.9
C31 C30 H30A 109.9
C29 C30 H30B 109.9
C31 C30 H30B 109.9
H30A C30 H30B 108.3
O1 C31 C30 105.9(4)
O1 C31 H31A 110.6
C30 C31 H31A 110.6
O1 C31 H31B 110.6
C30 C31 H31B 110.6
H31A C31 H31B 108.7

loop_
_geom_bond_atom_site_label_1
_geom_bond_atom_site_label_2
_geom_bond_distance
Y1 O1 2.422(3)
Y1 N3 2.462(3)
Y1 N5 2.523(3)
Y1 C6 2.528(3)
Y1 N1 2.551(3)
Y1 C3 2.694(4)
Y1 C2 2.696(4)
Y1 C1 2.697(4)
Y1 C4 2.704(4)
Y1 C5 2.718(4)
N1 C15 1.357(5)
N1 N2 1.376(5)
N2 C13 1.349(5)
N2 B1 1.533(6)
N3 C20 1.358(5)
N3 N4 1.382(4)
N4 C18 1.361(5)
N4 B1 1.536(6)
N5 C25 1.342(4)
N5 N6 1.382(4)
N6 C23 1.352(5)
N6 B1 1.553(5)
O1 C28 1.456(5)
O1 C31 1.459(5)
B1 H1 1.07(4)
C1 C2 1.406(7)
C1 C5 1.409(6)
C1 H1A 0.9800
C2 C3 1.392(7)
C2 H2A 0.9800
C3 C4 1.412(7)
C3 H3A 0.9800
C4 C5 1.398(7)
C4 H4A 0.9800
C5 H5A 0.9800
C6 C7 1.494(6)
C6 H6A 0.9700
C6 H6B 0.9700
C7 C8 1.409(7)
C7 C12 1.410(7)
C8 C9 1.391(7)
C8 H8A 0.9300
C9 C10 1.334(7)
C9 H9A 0.9300
C10 C11 1.384(8)
C10 H10A 0.9300
C11 C12 1.382(7)
C11 H11A 0.9300
C12 H12A 0.9300
C13 C14 1.359(7)
C13 C16 1.496(7)
C14 C15 1.385(6)
C14 H14A 0.9300
C15 C17 1.480(7)
C16 H16A 0.9600
C16 H16B 0.9600
C16 H16C 0.9600
C17 H17A 0.9600
C17 H17B 0.9600
C17 H17C 0.9600
C18 C19 1.377(6)
C18 C21 1.507(6)
C19 C20 1.376(6)
C19 H19A 0.9300
C20 C22 1.482(6)
C21 H21A 0.9600
C21 H21B 0.9600
C21 H21C 0.9600
C22 H22A 0.9600
C22 H22B 0.9600
C22 H22C 0.9600
C23 C24 1.361(6)
C23 C26 1.500(6)
C24 C25 1.379(5)
C24 H24A 0.9300
C25 C27 1.496(5)
C26 H26A 0.9600
C26 H26B 0.9600
C26 H26C 0.9600
C27 H27A 0.9600
C27 H27B 0.9600
C27 H27C 0.9600
C28 C29 1.474(7)
C28 H28A 0.9700
C28 H28B 0.9700
C29 C30 1.409(9)
C29 H29A 0.9700
C29 H29B 0.9700
C30 C31 1.469(7)
C30 H30A 0.9700
C30 H30B 0.9700
C31 H31A 0.9700
C31 H31B 0.9700
